data_7223397
loop_
_publ_author_name
'M., Prabu'
'Asha, K. S.'
'Sinha, Mekhola'
'Poduval, Anamika'
'Mandal, Sukhendu'

_publ_section_title
;
 The structural diversity, band gap energy and photoluminescence
 properties of thiophenedicarboxylate based coordination polymers
;
_journal_issue 4
_journal_name_full CrystEngComm
_journal_page_first 536
_journal_paper_doi 10.1039/C5CE01886B
_journal_volume 18
_journal_year 2016
_chemical_formula_sum 'C14 H4 Mg1.5 N O8 S2'
_chemical_formula_weight 414.77
_chemical_name_common Magnesiumcarboxylate
_chemical_name_systematic
;
 ?
;
_space_group_crystal_system triclinic
_space_group_IT_number 2
_space_group_name_Hall '-P 1'
_space_group_name_H-M_alt 'P -1'
_symmetry_space_group_name_Hall '-P 1'
_symmetry_space_group_name_H-M 'P -1'
_atom_sites_solution_hydrogens geom
_atom_sites_solution_primary direct
_atom_sites_solution_secondary difmap
_audit_creation_method SHELXL-2014
_audit_update_record
;
2015-08-12 deposited with the CCDC.
2015-12-01 downloaded from the CCDC.
;
_cell_angle_alpha 110.2950(10)
_cell_angle_beta 91.8750(10)
_cell_angle_gamma 114.8600(10)
_cell_formula_units_Z 2
_cell_length_a 9.6615(3)
_cell_length_b 10.4900(3)
_cell_length_c 11.9404(3)
_cell_measurement_temperature 298(2)
_cell_volume 1006.93(5)
_computing_cell_refinement 'Bruker SMART'
_computing_data_collection 'Bruker SMART'
_computing_data_reduction 'Bruker SAINT'
_computing_molecular_graphics 'Bruker SHELXTL'
_computing_publication_material 'Bruker SHELXTL'
_computing_structure_refinement 'SHELXL-2014 (Sheldrick, 2014)'
_computing_structure_solution 'SHELXS-97 (Sheldrick, 1990)'
_diffrn_ambient_temperature 298(2)
_diffrn_measured_fraction_theta_full 0.996
_diffrn_measured_fraction_theta_max 0.984
_diffrn_measurement_device_type 'CCD area detector'
_diffrn_measurement_method 'phi and omega scans'
_diffrn_radiation_type MoK\a
_diffrn_radiation_wavelength 0.71073
_diffrn_reflns_av_R_equivalents 0.0220
_diffrn_reflns_av_unetI/netI 0.0230
_diffrn_reflns_laue_measured_fraction_full 0.996
_diffrn_reflns_laue_measured_fraction_max 0.984
_diffrn_reflns_limit_h_max 12
_diffrn_reflns_limit_h_min -12
_diffrn_reflns_limit_k_max 14
_diffrn_reflns_limit_k_min -14
_diffrn_reflns_limit_l_max 16
_diffrn_reflns_limit_l_min -15
_diffrn_reflns_number 17817
_diffrn_reflns_point_group_measured_fraction_full 0.996
_diffrn_reflns_point_group_measured_fraction_max 0.984
_diffrn_reflns_theta_full 25.242
_diffrn_reflns_theta_max 28.573
_diffrn_reflns_theta_min 1.860
_exptl_absorpt_coefficient_mu 0.349
_exptl_absorpt_correction_T_max 0.950
_exptl_absorpt_correction_T_min 0.934
_exptl_absorpt_correction_type empirical
_exptl_absorpt_process_details SADABS
_exptl_crystal_colour colorless
_exptl_crystal_density_diffrn 1.368
_exptl_crystal_description platelike
_exptl_crystal_F_000 418
_exptl_crystal_size_max 0.200
_exptl_crystal_size_mid 0.150
_exptl_crystal_size_min 0.150
_refine_diff_density_max 1.348
_refine_diff_density_min -0.316
_refine_diff_density_rms 0.130
_refine_ls_extinction_method none
_refine_ls_goodness_of_fit_ref 1.122
_refine_ls_hydrogen_treatment none
_refine_ls_matrix_type full
_refine_ls_number_parameters 265
_refine_ls_number_reflns 5058
_refine_ls_number_restraints 0
_refine_ls_restrained_S_all 1.122
_refine_ls_R_factor_all 0.0633
_refine_ls_R_factor_gt 0.0522
_refine_ls_shift/su_max 0.000
_refine_ls_shift/su_mean 0.000
_refine_ls_structure_factor_coef Fsqd
_refine_ls_weighting_details 'w=1/[\s^2^(Fo^2^)+(0.1119P)^2^+0.7488P] where P=(Fo^2^+2Fc^2^)/3'
_refine_ls_weighting_scheme calc
_refine_ls_wR_factor_gt 0.1735
_refine_ls_wR_factor_ref 0.1859
_reflns_Friedel_coverage 0.000
_reflns_number_gt 4187
_reflns_number_total 5058
_reflns_threshold_expression 'I > 2\s(I)'
_cod_data_source_file c5ce01886b2.cif
_cod_data_source_block compound2
_cod_depositor_comments 'Adding full bibliography for 7223396--7223400.cif.'
_cod_original_formula_sum 'C14 H4 Mg1.50 N O8 S2'
_cod_database_code 7223397
_shelx_space_group_comment
;
The symmetry employed for this shelxl refinement is uniquely defined
by the following loop, which should always be used as a source of
symmetry information in preference to the above space-group names.
They are only intended as comments.
;
_shelx_estimated_absorpt_t_min 0.934
_shelx_estimated_absorpt_t_max 0.950
_shelxl_version_number 2014-3

loop_
_space_group_symop_operation_xyz
'x, y, z'
'-x, -y, -z'

loop_
_atom_site_label
_atom_site_type_symbol
_atom_site_fract_x
_atom_site_fract_y
_atom_site_fract_z
_atom_site_U_iso_or_equiv
_atom_site_adp_type
_atom_site_occupancy
_atom_site_site_symmetry_order
_atom_site_calc_flag
_atom_site_refinement_flags_posn
_atom_site_refinement_flags_adp
_atom_site_refinement_flags_occupancy
S1 S 0.02389(7) 0.05301(9) 0.24333(6) 0.0334(2) Uani 1 1 d . . .
S2 S -0.49028(10) 0.54185(8) 0.36569(6) 0.0376(2) Uani 1 1 d . . .
Mg1 Mg -0.47138(9) 0.08436(9) 0.32661(7) 0.0203(2) Uani 1 1 d . . .
Mg2 Mg -0.5000 0.0000 0.0000 0.0182(2) Uani 1 2 d S . P
O1 O -0.5446(3) -0.1159(2) 0.35015(18) 0.0391(5) Uani 1 1 d . . .
O2 O -0.2383(2) 0.1072(2) 0.33026(17) 0.0347(4) Uani 1 1 d . . .
O3 O -0.4405(3) 0.2059(2) 0.50455(17) 0.0433(6) Uani 1 1 d . . .
O4 O -0.4080(3) 0.2850(2) 0.30318(17) 0.0391(5) Uani 1 1 d . . .
O5 O 0.3068(2) 0.0156(3) 0.25045(18) 0.0386(5) Uani 1 1 d . . .
O6 O 0.2848(2) -0.0792(2) 0.04735(17) 0.0296(4) Uani 1 1 d . . .
O7 O -0.40257(19) -0.0144(2) 0.15410(15) 0.0233(4) Uani 1 1 d . . .
O8 O -0.4536(2) 0.2219(2) 0.10122(16) 0.0300(4) Uani 1 1 d . . .
C4 C -0.5373(3) -0.2057(3) 0.3924(2) 0.0272(5) Uani 1 1 d . . .
C1 C -0.4364(3) 0.3066(3) 0.2101(2) 0.0255(5) Uani 1 1 d . . .
C7 C -0.2725(3) 0.0265(3) 0.2172(2) 0.0243(5) Uani 1 1 d . . .
C8 C -0.1619(3) -0.0257(3) 0.1609(2) 0.0262(5) Uani 1 1 d . . .
C11 C 0.0709(3) -0.0616(3) 0.1266(2) 0.0256(5) Uani 1 1 d . . .
C12 C 0.2348(3) -0.0407(3) 0.1417(2) 0.0252(5) Uani 1 1 d . . .
C9 C -0.1854(3) -0.1362(3) 0.0493(2) 0.0274(5) Uani 1 1 d . . .
H9 H -0.2796 -0.1923 -0.0074 0.033 Uiso 1 1 calc R U .
C10 C -0.0512(3) -0.1561(3) 0.0289(2) 0.0279(5) Uani 1 1 d . . .
H10 H -0.0467 -0.2257 -0.0429 0.033 Uiso 1 1 calc R U .
C2 C -0.4540(3) 0.4474(3) 0.2307(2) 0.0275(5) Uani 1 1 d . . .
C5 C -0.5037(3) -0.3303(3) 0.3128(2) 0.0289(5) Uani 1 1 d . . .
C6 C -0.4797(4) -0.3589(3) 0.1969(2) 0.0325(6) Uani 1 1 d . . .
H6 H -0.4815 -0.3005 0.1539 0.039 Uiso 1 1 calc R U .
C3 C -0.4516(4) 0.5127(3) 0.1491(2) 0.0327(6) Uani 1 1 d . . .
H3 H -0.4336 0.4767 0.0710 0.039 Uiso 1 1 calc R U .
N1 N 0.8509(10) 0.1052(15) 0.5635(9) 0.073(3) Uani 0.5 1 d . . P
C13 C 0.8378(15) -0.035(4) 0.501(2) 0.251(18) Uani 0.5 1 d . . P
C14 C 0.982(4) 0.2026(19) 0.6038(15) 0.231(17) Uani 0.5 1 d . . P
N2 N 0.0000 -0.5000 0.0000 0.54(3) Uani 1 2 d S . P
C15 C -0.8542(12) -0.4268(13) 0.0537(18) 0.126(6) Uani 0.5 1 d . . P
C16 C -0.1085(13) 0.5308(17) 0.5282(15) 0.150(8) Uani 0.5 1 d . . P

loop_
_atom_site_aniso_label
_atom_site_aniso_U_11
_atom_site_aniso_U_22
_atom_site_aniso_U_33
_atom_site_aniso_U_23
_atom_site_aniso_U_13
_atom_site_aniso_U_12
S1 0.0263(3) 0.0505(4) 0.0244(3) 0.0065(3) 0.0053(2) 0.0253(3)
S2 0.0768(6) 0.0342(4) 0.0210(3) 0.0155(3) 0.0213(3) 0.0382(4)
Mg1 0.0256(4) 0.0260(4) 0.0168(4) 0.0083(3) 0.0073(3) 0.0184(3)
Mg2 0.0201(5) 0.0229(5) 0.0160(5) 0.0065(4) 0.0067(4) 0.0145(4)
O1 0.0679(14) 0.0301(10) 0.0325(10) 0.0157(8) 0.0168(10) 0.0311(10)
O2 0.0314(10) 0.0516(12) 0.0230(9) 0.0068(8) 0.0056(7) 0.0271(9)
O3 0.0827(17) 0.0354(11) 0.0212(9) 0.0109(8) 0.0217(10) 0.0351(11)
O4 0.0706(15) 0.0308(10) 0.0249(9) 0.0125(8) 0.0103(9) 0.0303(10)
O5 0.0305(10) 0.0644(14) 0.0293(10) 0.0153(9) 0.0070(8) 0.0318(10)
O6 0.0237(8) 0.0419(10) 0.0322(9) 0.0170(8) 0.0140(7) 0.0207(8)
O7 0.0234(8) 0.0345(9) 0.0217(8) 0.0128(7) 0.0081(6) 0.0203(7)
O8 0.0455(11) 0.0260(9) 0.0227(8) 0.0059(7) 0.0087(8) 0.0230(8)
C4 0.0423(14) 0.0219(11) 0.0188(11) 0.0059(9) 0.0090(10) 0.0174(10)
C1 0.0344(13) 0.0218(11) 0.0246(11) 0.0088(9) 0.0096(10) 0.0169(10)
C7 0.0246(11) 0.0347(12) 0.0228(11) 0.0134(10) 0.0096(9) 0.0198(10)
C8 0.0239(11) 0.0392(13) 0.0248(11) 0.0139(10) 0.0084(9) 0.0216(10)
C11 0.0243(11) 0.0362(13) 0.0265(11) 0.0148(10) 0.0110(9) 0.0207(10)
C12 0.0238(11) 0.0323(12) 0.0301(12) 0.0160(10) 0.0102(9) 0.0190(10)
C9 0.0227(11) 0.0357(13) 0.0274(12) 0.0117(10) 0.0068(9) 0.0172(10)
C10 0.0276(12) 0.0338(13) 0.0275(12) 0.0096(10) 0.0097(10) 0.0205(10)
C2 0.0445(14) 0.0234(11) 0.0209(11) 0.0082(9) 0.0109(10) 0.0214(11)
C5 0.0500(15) 0.0253(12) 0.0203(11) 0.0106(9) 0.0118(10) 0.0235(11)
C6 0.0574(17) 0.0307(13) 0.0226(12) 0.0141(10) 0.0158(11) 0.0287(13)
C3 0.0583(17) 0.0306(13) 0.0199(11) 0.0103(10) 0.0158(11) 0.0291(13)
N1 0.043(4) 0.127(8) 0.057(5) 0.052(5) 0.014(4) 0.034(5)
C13 0.052(7) 0.46(4) 0.194(18) 0.28(3) -0.036(10) -0.041(15)
C14 0.46(5) 0.069(9) 0.077(10) 0.024(7) -0.027(17) 0.056(17)
N2 0.230(15) 0.137(10) 0.92(5) -0.22(2) -0.30(2) 0.161(11)
C15 0.043(5) 0.067(6) 0.262(19) 0.094(9) -0.006(8) 0.000(4)
C16 0.054(6) 0.123(11) 0.133(12) -0.037(9) 0.025(7) -0.012(7)

loop_
_atom_type_symbol
_atom_type_description
_atom_type_scat_dispersion_real
_atom_type_scat_dispersion_imag
_atom_type_scat_source
C C 0.0033 0.0016 'International Tables Vol C Tables 4.2.6.8 and 6.1.1.4'
H H 0.0000 0.0000 'International Tables Vol C Tables 4.2.6.8 and 6.1.1.4'
O O 0.0106 0.0060 'International Tables Vol C Tables 4.2.6.8 and 6.1.1.4'
Mg Mg 0.0486 0.0363 'International Tables Vol C Tables 4.2.6.8 and 6.1.1.4'
S S 0.1246 0.1234 'International Tables Vol C Tables 4.2.6.8 and 6.1.1.4'
N N 0.0061 0.0033 'International Tables Vol C Tables 4.2.6.8 and 6.1.1.4'

loop_
_geom_angle_atom_site_label_1
_geom_angle_atom_site_label_2
_geom_angle_atom_site_label_3
_geom_angle
_geom_angle_site_symmetry_1
_geom_angle_site_symmetry_3
C11 S1 C8 91.51(12) . .
C2 S2 C5 91.44(12) . 1_565
O3 Mg1 O5 106.78(10) . 1_455
O3 Mg1 O1 92.50(9) . .
O5 Mg1 O1 88.96(10) 1_455 .
O3 Mg1 O4 87.05(8) . .
O5 Mg1 O4 88.64(10) 1_455 .
O1 Mg1 O4 177.31(10) . .
O3 Mg1 O2 96.91(10) . .
O5 Mg1 O2 156.31(8) 1_455 .
O1 Mg1 O2 90.48(9) . .
O4 Mg1 O2 92.21(9) . .
O3 Mg1 O7 156.61(10) . .
O5 Mg1 O7 96.45(8) 1_455 .
O1 Mg1 O7 90.62(8) . .
O4 Mg1 O7 90.84(8) . .
O2 Mg1 O7 59.88(7) . .
O3 Mg1 C7 126.90(10) . .
O5 Mg1 C7 126.33(9) 1_455 .
O1 Mg1 C7 88.63(9) . .
O4 Mg1 C7 93.76(9) . .
O2 Mg1 C7 30.00(7) . .
O7 Mg1 C7 30.00(7) . .
O3 Mg1 Mg2 158.56(7) . .
O5 Mg1 Mg2 71.34(6) 1_455 .
O1 Mg1 Mg2 108.68(6) . .
O4 Mg1 Mg2 71.64(6) . .
O2 Mg1 Mg2 86.47(5) . .
O7 Mg1 Mg2 31.70(4) . .
C7 Mg1 Mg2 59.00(6) . .
O8 Mg2 O8 180.0 . 2_455
O8 Mg2 O6 89.64(8) . 2
O8 Mg2 O6 90.36(8) 2_455 2
O8 Mg2 O6 90.36(8) . 1_455
O8 Mg2 O6 89.64(8) 2_455 1_455
O6 Mg2 O6 180.00(10) 2 1_455
O8 Mg2 O7 91.10(7) . .
O8 Mg2 O7 88.90(7) 2_455 .
O6 Mg2 O7 90.96(7) 2 .
O6 Mg2 O7 89.04(7) 1_455 .
O8 Mg2 O7 88.90(7) . 2_455
O8 Mg2 O7 91.10(7) 2_455 2_455
O6 Mg2 O7 89.04(7) 2 2_455
O6 Mg2 O7 90.96(7) 1_455 2_455
O7 Mg2 O7 180.0 . 2_455
O8 Mg2 Mg1 67.53(5) . .
O8 Mg2 Mg1 112.47(5) 2_455 .
O6 Mg2 Mg1 113.13(5) 2 .
O6 Mg2 Mg1 66.87(5) 1_455 .
O7 Mg2 Mg1 33.46(4) . .
O7 Mg2 Mg1 146.54(4) 2_455 .
O8 Mg2 Mg1 112.47(5) . 2_455
O8 Mg2 Mg1 67.53(5) 2_455 2_455
O6 Mg2 Mg1 66.87(5) 2 2_455
O6 Mg2 Mg1 113.13(5) 1_455 2_455
O7 Mg2 Mg1 146.54(4) . 2_455
O7 Mg2 Mg1 33.46(4) 2_455 2_455
Mg1 Mg2 Mg1 180.0 . 2_455
C4 O1 Mg1 156.9(2) . .
C7 O2 Mg1 91.11(14) . .
C4 O3 Mg1 147.81(19) 2_456 .
C1 O4 Mg1 130.12(18) . .
C12 O5 Mg1 133.09(17) . 1_655
C12 O6 Mg2 134.97(18) . 1_655
C7 O7 Mg2 141.13(15) . .
C7 O7 Mg1 88.17(13) . .
Mg2 O7 Mg1 114.83(7) . .
C1 O8 Mg2 138.91(17) . .
O1 C4 O3 126.5(2) . 2_456
O1 C4 C5 117.6(2) . .
O3 C4 C5 115.8(2) 2_456 .
O8 C1 O4 127.0(2) . .
O8 C1 C2 116.3(2) . .
O4 C1 C2 116.7(2) . .
O2 C7 O7 120.3(2) . .
O2 C7 C8 119.2(2) . .
O7 C7 C8 120.4(2) . .
O2 C7 Mg1 58.89(12) . .
O7 C7 Mg1 61.82(12) . .
C8 C7 Mg1 171.10(18) . .
C9 C8 C7 129.3(2) . .
C9 C8 S1 111.59(18) . .
C7 C8 S1 119.08(19) . .
C10 C11 C12 129.8(2) . .
C10 C11 S1 111.95(18) . .
C12 C11 S1 118.22(19) . .
O6 C12 O5 127.3(2) . .
O6 C12 C11 117.6(2) . .
O5 C12 C11 115.1(2) . .
C8 C9 C10 112.7(2) . .
C11 C10 C9 112.2(2) . .
C3 C2 C1 127.3(2) . .
C3 C2 S2 111.81(19) . .
C1 C2 S2 120.81(18) . .
C6 C5 C4 127.8(2) . .
C6 C5 S2 111.94(19) . 1_545
C4 C5 S2 120.24(18) . 1_545
C5 C6 C3 112.4(2) . 1_545
C2 C3 C6 112.4(2) . 1_565
C14 N1 C13 113.9(18) . .
C15 N2 C15 180.0(6) 2_445 1_655

loop_
_geom_bond_atom_site_label_1
_geom_bond_atom_site_label_2
_geom_bond_distance
_geom_bond_site_symmetry_2
S1 C11 1.712(2) .
S1 C8 1.717(2) .
S2 C2 1.710(2) .
S2 C5 1.715(2) 1_565
Mg1 O3 1.997(2) .
Mg1 O5 2.015(2) 1_455
Mg1 O1 2.041(2) .
Mg1 O4 2.054(2) .
Mg1 O2 2.159(2) .
Mg1 O7 2.2240(17) .
Mg1 C7 2.522(2) .
Mg1 Mg2 3.6604(7) .
Mg2 O8 2.0528(17) .
Mg2 O8 2.0528(17) 2_455
Mg2 O6 2.0700(17) 2
Mg2 O6 2.0700(17) 1_455
Mg2 O7 2.1196(16) .
Mg2 O7 2.1196(16) 2_455
Mg2 Mg1 3.6604(7) 2_455
O1 C4 1.237(3) .
O2 C7 1.261(3) .
O3 C4 1.256(3) 2_456
O4 C1 1.253(3) .
O5 C12 1.258(3) .
O5 Mg1 2.015(2) 1_655
O6 C12 1.244(3) .
O6 Mg2 2.0699(17) 1_655
O7 C7 1.262(3) .
O8 C1 1.252(3) .
C4 O3 1.256(3) 2_456
C4 C5 1.494(3) .
C1 C2 1.494(3) .
C7 C8 1.476(3) .
C8 C9 1.363(3) .
C11 C10 1.364(4) .
C11 C12 1.500(3) .
C9 C10 1.414(3) .
C2 C3 1.367(4) .
C5 C6 1.361(3) .
C5 S2 1.715(2) 1_545
C6 C3 1.413(3) 1_545
C3 C6 1.413(3) 1_565
N1 C14 1.18(3) .
N1 C13 1.34(4) .
N2 C15 1.294(11) 2_445
N2 C15 1.294(11) 1_655
C15 N2 1.294(11) 1_455
